data_2229775
loop_
_publ_author_name
'Biermann, Manfred'
'Hardcastle, Kenneth I.'
'Moskalev, Nikolai V.'
'Crooks, Peter A.'

_publ_section_title
;
 (<i>S</i>)-2-Amino-2-(2-chlorophenyl)cyclohexanone
;
_journal_coeditor_code NK2080
_journal_issue 4
_journal_name_full 'Acta Crystallographica Section E'
_journal_page_first o936
_journal_paper_doi 10.1107/S1600536811009950
_journal_volume 67
_journal_year 2011
_chemical_formula_iupac 'C12 H14 Cl N O'
_chemical_formula_moiety 'C12 H14 Cl N O'
_chemical_formula_sum 'C12 H14 Cl N O'
_chemical_formula_weight 223.69
_chemical_name_common S-Norketamine
_chemical_name_systematic
;
(<i>S</i>)-2-Amino-2-(2-chlorophenyl)cyclohexanone
;
_space_group_IT_number 19
_symmetry_cell_setting orthorhombic
_symmetry_space_group_name_Hall 'P 2ac 2ab'
_symmetry_space_group_name_H-M 'P 21 21 21'
_atom_sites_solution_hydrogens geom
_atom_sites_solution_primary direct
_atom_sites_solution_secondary difmap
_cell_angle_alpha 90.00
_cell_angle_beta 90.00
_cell_angle_gamma 90.00
_cell_formula_units_Z 4
_cell_length_a 7.2437(5)
_cell_length_b 7.4244(5)
_cell_length_c 20.4794(15)
_cell_measurement_reflns_used 3161
_cell_measurement_temperature 173(2)
_cell_measurement_theta_max 64.60
_cell_measurement_theta_min 4.32
_cell_volume 1101.38(13)
_computing_cell_refinement 'SAINT (Bruker, 2007)'
_computing_data_collection 'SMART (Bruker, 2007)'
_computing_data_reduction 'SAINT (Bruker, 2007)'
_computing_molecular_graphics 'SHELXTL (Sheldrick, 2008)'
_computing_publication_material 'SHELXTL (Sheldrick, 2008) and publCIF (Westrip, 2010)'
_computing_structure_refinement 'SHELXTL (Sheldrick, 2008)'
_computing_structure_solution 'SHELXTL (Sheldrick, 2008)'
_diffrn_ambient_temperature 173(2)
_diffrn_measured_fraction_theta_full 0.891
_diffrn_measured_fraction_theta_max 0.891
_diffrn_measurement_device_type 'Bruker SMART APEX II'
_diffrn_measurement_method \w
_diffrn_radiation_monochromator graphite
_diffrn_radiation_source 'fine-focus sealed tube'
_diffrn_radiation_type CuK\a
_diffrn_radiation_wavelength 1.54178
_diffrn_reflns_av_R_equivalents 0.0223
_diffrn_reflns_av_sigmaI/netI 0.0322
_diffrn_reflns_limit_h_max 7
_diffrn_reflns_limit_h_min -7
_diffrn_reflns_limit_k_max 8
_diffrn_reflns_limit_k_min -8
_diffrn_reflns_limit_l_max 19
_diffrn_reflns_limit_l_min -24
_diffrn_reflns_number 3449
_diffrn_reflns_theta_full 64.70
_diffrn_reflns_theta_max 64.70
_diffrn_reflns_theta_min 4.32
_exptl_absorpt_coefficient_mu 2.835
_exptl_absorpt_correction_T_max 0.9198
_exptl_absorpt_correction_T_min 0.3753
_exptl_absorpt_correction_type multi-scan
_exptl_absorpt_process_details '(SADABS; Sheldrick, 1996)'
_exptl_crystal_colour colourless
_exptl_crystal_density_diffrn 1.349
_exptl_crystal_density_method 'not measured'
_exptl_crystal_description block
_exptl_crystal_F_000 472
_exptl_crystal_size_max 0.43
_exptl_crystal_size_mid 0.15
_exptl_crystal_size_min 0.03
_refine_diff_density_max 0.140
_refine_diff_density_min -0.148
_refine_ls_abs_structure_details 'Flack (1983), 545 Friedel pairs'
_refine_ls_abs_structure_Flack 0.060(13)
_refine_ls_extinction_method none
_refine_ls_goodness_of_fit_ref 1.011
_refine_ls_hydrogen_treatment constr
_refine_ls_matrix_type full
_refine_ls_number_parameters 136
_refine_ls_number_reflns 1538
_refine_ls_number_restraints 0
_refine_ls_restrained_S_all 1.011
_refine_ls_R_factor_all 0.0228
_refine_ls_R_factor_gt 0.0225
_refine_ls_shift/su_max 0.000
_refine_ls_shift/su_mean 0.000
_refine_ls_structure_factor_coef Fsqd
_refine_ls_weighting_details 'calc w=1/[\s^2^(Fo^2^)+(0.0302P)^2^+0.1000P] where P=(Fo^2^+2Fc^2^)/3'
_refine_ls_weighting_scheme calc
_refine_ls_wR_factor_gt 0.0584
_refine_ls_wR_factor_ref 0.0587
_reflns_number_gt 1521
_reflns_number_total 1538
_reflns_threshold_expression I>2\s(I)
_cod_data_source_file nk2080.cif
_cod_data_source_block I
_cod_database_code 2229775
_cod_database_fobs_code 2229775

loop_
_symmetry_equiv_pos_as_xyz
'x, y, z'
'-x+1/2, -y, z+1/2'
'-x, y+1/2, -z+1/2'
'x+1/2, -y+1/2, -z'

loop_
_atom_site_type_symbol
_atom_site_label
_atom_site_fract_x
_atom_site_fract_y
_atom_site_fract_z
_atom_site_U_iso_or_equiv
_atom_site_adp_type
_atom_site_calc_flag
_atom_site_refinement_flags
_atom_site_occupancy
_atom_site_disorder_assembly
_atom_site_disorder_group
C C1 0.2928(2) 0.4934(2) 0.84577(8) 0.0241(3) Uani d . 1 . .
C C2 0.4469(2) 0.3899(2) 0.88115(7) 0.0248(4) Uani d . 1 . .
C C3 0.5543(3) 0.4618(2) 0.93085(7) 0.0288(4) Uani d . 1 . .
C C4 0.6938(3) 0.3647(2) 0.96124(9) 0.0389(4) Uani d . 1 . .
H H4 0.7637 0.4178 0.9954 0.047 Uiso calc R 1 . .
C C5 0.7303(3) 0.1905(3) 0.94148(10) 0.0463(5) Uani d . 1 . .
H H5 0.8264 0.1236 0.9617 0.056 Uiso calc R 1 . .
C C6 0.6268(3) 0.1144(2) 0.89243(10) 0.0434(5) Uani d . 1 . .
H H6 0.6508 -0.0055 0.8787 0.052 Uiso calc R 1 . .
C C7 0.4874(3) 0.2131(2) 0.86316(8) 0.0336(4) Uani d . 1 . .
H H7 0.4166 0.1583 0.8295 0.040 Uiso calc R 1 . .
C C8 0.1313(2) 0.5361(2) 0.89240(8) 0.0301(4) Uani d . 1 . .
H H8A 0.0653 0.4228 0.9026 0.036 Uiso calc R 1 . .
H H8B 0.1822 0.5838 0.9338 0.036 Uiso calc R 1 . .
C C9 -0.0066(2) 0.6718(2) 0.86506(9) 0.0379(4) Uani d . 1 . .
H H9A -0.0712 0.6184 0.8271 0.045 Uiso calc R 1 . .
H H9B -0.1001 0.7003 0.8988 0.045 Uiso calc R 1 . .
C C10 0.0903(3) 0.8435(2) 0.84417(9) 0.0380(4) Uani d . 1 . .
H H10A 0.1524 0.8986 0.8823 0.046 Uiso calc R 1 . .
H H10B -0.0018 0.9306 0.8274 0.046 Uiso calc R 1 . .
C C11 0.2330(3) 0.8039(2) 0.79098(8) 0.0340(4) Uani d . 1 . .
H H11A 0.1691 0.7598 0.7514 0.041 Uiso calc R 1 . .
H H11B 0.2986 0.9165 0.7795 0.041 Uiso calc R 1 . .
C C12 0.3715(2) 0.6647(2) 0.81317(7) 0.0258(4) Uani d . 1 . .
Cl Cl1 0.52113(6) 0.68279(5) 0.958904(19) 0.03641(13) Uani d . 1 . .
N N1 0.2147(2) 0.39391(19) 0.79034(7) 0.0358(3) Uani d . 1 . .
H H1A 0.3079 0.3550 0.7641 0.054 Uiso d R 1 . .
H H1B 0.1502 0.2974 0.8055 0.054 Uiso d R 1 . .
O O1 0.53524(16) 0.67977(16) 0.80222(6) 0.0351(3) Uani d . 1 . .

loop_
_atom_site_aniso_label
_atom_site_aniso_U_11
_atom_site_aniso_U_22
_atom_site_aniso_U_33
_atom_site_aniso_U_12
_atom_site_aniso_U_13
_atom_site_aniso_U_23
C1 0.0209(9) 0.0303(7) 0.0211(8) -0.0004(7) -0.0008(7) -0.0029(6)
C2 0.0218(9) 0.0330(8) 0.0197(8) -0.0022(6) 0.0041(7) 0.0037(6)
C3 0.0267(10) 0.0373(8) 0.0223(8) -0.0045(7) 0.0038(7) 0.0031(6)
C4 0.0300(10) 0.0599(11) 0.0267(9) -0.0057(8) -0.0052(8) 0.0135(8)
C5 0.0389(11) 0.0555(11) 0.0444(11) 0.0114(10) 0.0014(9) 0.0248(9)
C6 0.0478(13) 0.0346(9) 0.0477(12) 0.0070(8) 0.0074(10) 0.0117(8)
C7 0.0382(11) 0.0326(7) 0.0300(9) -0.0014(8) 0.0040(8) 0.0029(6)
C8 0.0232(9) 0.0409(9) 0.0262(9) -0.0019(7) 0.0036(7) -0.0012(7)
C9 0.0234(9) 0.0546(10) 0.0357(9) 0.0059(10) 0.0011(7) -0.0063(7)
C10 0.0345(10) 0.0427(9) 0.0367(10) 0.0112(8) -0.0040(8) -0.0027(8)
C11 0.0351(10) 0.0375(8) 0.0293(8) 0.0039(8) -0.0035(8) 0.0031(7)
C12 0.0279(10) 0.0344(8) 0.0150(7) 0.0001(7) -0.0020(6) -0.0016(6)
Cl1 0.0387(2) 0.0428(2) 0.0278(2) -0.00777(19) -0.00231(17) -0.00948(14)
N1 0.0314(9) 0.0453(7) 0.0307(8) -0.0022(7) -0.0032(7) -0.0123(6)
O1 0.0266(7) 0.0477(6) 0.0310(6) -0.0013(6) 0.0023(5) 0.0107(5)

loop_
_atom_type_symbol
_atom_type_description
_atom_type_scat_dispersion_real
_atom_type_scat_dispersion_imag
_atom_type_scat_source
C C 0.0181 0.0091 'International Tables Vol C Tables 4.2.6.8 and 6.1.1.4'
H H 0.0000 0.0000 'International Tables Vol C Tables 4.2.6.8 and 6.1.1.4'
Cl Cl 0.3639 0.7018 'International Tables Vol C Tables 4.2.6.8 and 6.1.1.4'
N N 0.0311 0.0180 'International Tables Vol C Tables 4.2.6.8 and 6.1.1.4'
O O 0.0492 0.0322 'International Tables Vol C Tables 4.2.6.8 and 6.1.1.4'

loop_
_geom_angle_atom_site_label_1
_geom_angle_atom_site_label_2
_geom_angle_atom_site_label_3
_geom_angle_site_symmetry_1
_geom_angle_site_symmetry_3
_geom_angle
_geom_angle_publ_flag
N1 C1 C2 . . 113.13(13) ?
N1 C1 C8 . . 106.87(14) ?
C2 C1 C8 . . 111.20(13) ?
N1 C1 C12 . . 102.84(13) ?
C2 C1 C12 . . 110.31(13) ?
C8 C1 C12 . . 112.21(13) ?
C3 C2 C7 . . 115.98(16) ?
C3 C2 C1 . . 124.08(15) y
C7 C2 C1 . . 119.93(15) y
C2 C3 C4 . . 122.46(16) ?
C2 C3 Cl1 . . 121.54(13) y
C4 C3 Cl1 . . 116.01(14) y
C5 C4 C3 . . 119.62(18) ?
C5 C4 H4 . . 120.2 ?
C3 C4 H4 . . 120.2 ?
C6 C5 C4 . . 119.67(18) ?
C6 C5 H5 . . 120.2 ?
C4 C5 H5 . . 120.2 ?
C5 C6 C7 . . 119.77(18) ?
C5 C6 H6 . . 120.1 ?
C7 C6 H6 . . 120.1 ?
C6 C7 C2 . . 122.49(18) ?
C6 C7 H7 . . 118.8 ?
C2 C7 H7 . . 118.8 ?
C9 C8 C1 . . 113.91(15) ?
C9 C8 H8A . . 108.8 ?
C1 C8 H8A . . 108.8 ?
C9 C8 H8B . . 108.8 ?
C1 C8 H8B . . 108.8 ?
H8A C8 H8B . . 107.7 ?
C10 C9 C8 . . 110.82(15) ?
C10 C9 H9A . . 109.5 ?
C8 C9 H9A . . 109.5 ?
C10 C9 H9B . . 109.5 ?
C8 C9 H9B . . 109.5 ?
H9A C9 H9B . . 108.1 ?
C9 C10 C11 . . 110.58(15) ?
C9 C10 H10A . . 109.5 ?
C11 C10 H10A . . 109.5 ?
C9 C10 H10B . . 109.5 ?
C11 C10 H10B . . 109.5 ?
H10A C10 H10B . . 108.1 ?
C12 C11 C10 . . 111.48(14) ?
C12 C11 H11A . . 109.3 ?
C10 C11 H11A . . 109.3 ?
C12 C11 H11B . . 109.3 ?
C10 C11 H11B . . 109.3 ?
H11A C11 H11B . . 108.0 ?
O1 C12 C11 . . 122.06(16) ?
O1 C12 C1 . . 121.14(16) ?
C11 C12 C1 . . 116.62(15) ?
C1 N1 H1A . . 109.3 ?
C1 N1 H1B . . 109.2 ?
H1A N1 H1B . . 109.5 ?

loop_
_geom_bond_atom_site_label_1
_geom_bond_atom_site_label_2
_geom_bond_site_symmetry_2
_geom_bond_distance
_geom_bond_publ_flag
C1 N1 . 1.468(2) ?
C1 C2 . 1.537(2) ?
C1 C8 . 1.543(2) ?
C1 C12 . 1.545(2) ?
C2 C3 . 1.388(2) ?
C2 C7 . 1.394(2) ?
C3 C4 . 1.389(3) ?
C3 Cl1 . 1.7548(16) ?
C4 C5 . 1.380(3) ?
C4 H4 . 0.9500 ?
C5 C6 . 1.375(3) ?
C5 H5 . 0.9500 ?
C6 C7 . 1.384(3) ?
C6 H6 . 0.9500 ?
C7 H7 . 0.9500 ?
C8 C9 . 1.525(2) ?
C8 H8A . 0.9900 ?
C8 H8B . 0.9900 ?
C9 C10 . 1.517(3) ?
C9 H9A . 0.9900 ?
C9 H9B . 0.9900 ?
C10 C11 . 1.530(3) ?
C10 H10A . 0.9900 ?
C10 H10B . 0.9900 ?
C11 C12 . 1.511(2) ?
C11 H11A . 0.9900 ?
C11 H11B . 0.9900 ?
C12 O1 . 1.212(2) ?
N1 H1A . 0.9100 ?
N1 H1B . 0.9100 ?

loop_
_geom_hbond_atom_site_label_D
_geom_hbond_atom_site_label_H
_geom_hbond_atom_site_label_A
_geom_hbond_site_symmetry_A
_geom_hbond_distance_DH
_geom_hbond_distance_HA
_geom_hbond_distance_DA
_geom_hbond_angle_DHA
N1 H1A O1 3_646 0.91 2.20 3.066(2) 160

loop_
_geom_torsion_atom_site_label_1
_geom_torsion_atom_site_label_2
_geom_torsion_atom_site_label_3
_geom_torsion_atom_site_label_4
_geom_torsion_site_symmetry_1
_geom_torsion_site_symmetry_2
_geom_torsion_site_symmetry_3
_geom_torsion_site_symmetry_4
_geom_torsion
_geom_torsion_publ_flag
N1 C1 C2 C3 . . . . 173.46(15) y
C8 C1 C2 C3 . . . . -66.3(2) ?
C12 C1 C2 C3 . . . . 58.89(19) ?
N1 C1 C2 C7 . . . . -5.7(2) y
C8 C1 C2 C7 . . . . 114.58(16) ?
C12 C1 C2 C7 . . . . -120.26(15) ?
C7 C2 C3 C4 . . . . -0.1(2) ?
C1 C2 C3 C4 . . . . -179.30(15) ?
C7 C2 C3 Cl1 . . . . 179.79(12) ?
C1 C2 C3 Cl1 . . . . 0.6(2) ?
C2 C3 C4 C5 . . . . 0.7(3) ?
Cl1 C3 C4 C5 . . . . -179.21(14) ?
C3 C4 C5 C6 . . . . -0.7(3) ?
C4 C5 C6 C7 . . . . 0.2(3) ?
C5 C6 C7 C2 . . . . 0.4(3) ?
C3 C2 C7 C6 . . . . -0.4(2) ?
C1 C2 C7 C6 . . . . 178.79(17) ?
N1 C1 C8 C9 . . . . -68.43(18) ?
C2 C1 C8 C9 . . . . 167.66(14) ?
C12 C1 C8 C9 . . . . 43.57(19) ?
C1 C8 C9 C10 . . . . -54.5(2) ?
C8 C9 C10 C11 . . . . 60.3(2) ?
C9 C10 C11 C12 . . . . -56.4(2) ?
C10 C11 C12 O1 . . . . -137.39(18) ?
C10 C11 C12 C1 . . . . 47.45(19) ?
N1 C1 C12 O1 . . . . -101.44(18) ?
C2 C1 C12 O1 . . . . 19.5(2) ?
C8 C1 C12 O1 . . . . 144.07(16) ?
N1 C1 C12 C11 . . . . 73.77(17) ?
C2 C1 C12 C11 . . . . -165.31(14) ?
C8 C1 C12 C11 . . . . -40.72(19) ?

loop_
_cod_related_entry_id
_cod_related_entry_database
_cod_related_entry_code
1 ChemSpider 9950458
